data_2016181
loop_
_publ_author_name
'Janik, Alicja'
'Chyra, Anna'
'Stadnicka, Katarzyna'

_publ_section_title
;
 <i>N</i>-Acetyl-<small>L</small>-tyrosine methyl ester monohydrate at
 293 and 123K
;
_journal_coeditor_code BM3032
_journal_issue 10
_journal_name_full 'Acta Crystallographica Section C'
_journal_page_first o572
_journal_page_last o575
_journal_paper_doi 10.1107/S0108270107038413
_journal_volume 63
_journal_year 2007
_chemical_formula_iupac 'C12 H15 N O4, H2 O'
_chemical_formula_moiety 'C12 H15 N O4, H2 O'
_chemical_formula_sum 'C12 H17 N O5'
_chemical_formula_weight 255.27
_chemical_name_systematic
;
N-Acetyl-L-tyrosine methyl ester monohydrate
;
_space_group_IT_number 19
_symmetry_cell_setting orthorhombic
_symmetry_space_group_name_Hall 'P 2ac 2ab'
_symmetry_space_group_name_H-M 'P 21 21 21'
_atom_sites_solution_hydrogens geom
_atom_sites_solution_primary direct
_atom_sites_solution_secondary difmap
_audit_creation_method SHELXL-97
_cell_angle_alpha 90.00
_cell_angle_beta 90.00
_cell_angle_gamma 90.00
_cell_formula_units_Z 4
_cell_length_a 7.1118(2)
_cell_length_b 12.9364(3)
_cell_length_c 14.1538(4)
_cell_measurement_reflns_used 2646
_cell_measurement_temperature 123(2)
_cell_measurement_theta_max 33.142
_cell_measurement_theta_min 0.998
_cell_volume 1302.17(6)
_computing_cell_refinement 'DENZO--SMN (Otwinowski & Minor, 1997)'
_computing_data_collection 'COLLECT (Nonius, 1997)'
_computing_data_reduction 'DENZO and Scalepack (Otwinowski & Minor, 1997)'
_computing_molecular_graphics
;
PLATON (Spek, 2003), ORTEP-3 for Windows (Farrugia, 1997) and
Mercury (Version
1.4; Macrae <i>et al.</i>,  2006)
;
_computing_publication_material SHELXL97
_computing_structure_refinement 'SHELXL97 (Sheldrick, 1997)'
_computing_structure_solution 'SIR92 (Altomare <i>et al.</i>,  1994)'
_diffrn_ambient_temperature 123(2)
_diffrn_detector_area_resol_mean 9
_diffrn_measured_fraction_theta_full 0.993
_diffrn_measured_fraction_theta_max 0.993
_diffrn_measurement_device '95mm CCD camera on \k-goniostat'
_diffrn_measurement_device_type 'Nonius KappaCCD'
_diffrn_measurement_method '\o scans at chi = 55 deg'
_diffrn_radiation_monochromator 'horizontally mounted graphite crystal'
_diffrn_radiation_source 'fine-focus sealed tube'
_diffrn_radiation_type MoK\a
_diffrn_radiation_wavelength 0.71073
_diffrn_reflns_av_R_equivalents 0.0197
_diffrn_reflns_av_sigmaI/netI 0.0292
_diffrn_reflns_limit_h_max 10
_diffrn_reflns_limit_h_min -10
_diffrn_reflns_limit_k_max 19
_diffrn_reflns_limit_k_min -19
_diffrn_reflns_limit_l_max 21
_diffrn_reflns_limit_l_min -21
_diffrn_reflns_number 10167
_diffrn_reflns_theta_full 33.14
_diffrn_reflns_theta_max 33.14
_diffrn_reflns_theta_min 3.28
_exptl_absorpt_coefficient_mu 0.102
_exptl_absorpt_correction_T_max 0.9750
_exptl_absorpt_correction_T_min 0.9605
_exptl_absorpt_correction_type multi-scan
_exptl_absorpt_process_details 'HKL DENZO and Scalepack (Otwinowski & Minor, 1997)'
_exptl_crystal_colour colourless
_exptl_crystal_density_diffrn 1.302
_exptl_crystal_density_method 'not measured'
_exptl_crystal_description Block
_exptl_crystal_F_000 544
_exptl_crystal_size_max 0.40
_exptl_crystal_size_mid 0.37
_exptl_crystal_size_min 0.25
_refine_diff_density_max 0.31
_refine_diff_density_min -0.18
_refine_ls_extinction_method none
_refine_ls_goodness_of_fit_ref 1.002
_refine_ls_hydrogen_treatment mixed
_refine_ls_matrix_type full
_refine_ls_number_parameters 184
_refine_ls_number_reflns 2790
_refine_ls_number_restraints 0
_refine_ls_restrained_S_all 1.002
_refine_ls_R_factor_all 0.0358
_refine_ls_R_factor_gt 0.0317
_refine_ls_shift/su_max 0.000
_refine_ls_shift/su_mean 0.000
_refine_ls_structure_factor_coef Fsqd
_refine_ls_weighting_details 'w=1/[\s^2^(Fo^2^)+(0.0426P)^2^+0.2619P] where P=(Fo^2^+2Fc^2^)/3'
_refine_ls_weighting_scheme calc
_refine_ls_wR_factor_gt 0.0810
_refine_ls_wR_factor_ref 0.0838
_reflns_number_gt 2605
_reflns_number_total 2790
_reflns_threshold_expression I>2\s(I)
_cod_data_source_file bm3032.cif
_cod_data_source_block Ib
_cod_database_code 2016181
_cod_database_fobs_code 2016181

loop_
_symmetry_equiv_pos_as_xyz
'x, y, z'
'-x+1/2, -y, z+1/2'
'x+1/2, -y+1/2, -z'
'-x, y+1/2, -z+1/2'

loop_
_atom_site_type_symbol
_atom_site_label
_atom_site_fract_x
_atom_site_fract_y
_atom_site_fract_z
_atom_site_U_iso_or_equiv
_atom_site_adp_type
_atom_site_calc_flag
_atom_site_refinement_flags
_atom_site_occupancy
N N1 0.71157(15) 0.48699(7) 0.65787(7) 0.01325(17) Uani d . 1
H H1 0.794(3) 0.4817(15) 0.7039(14) 0.028(5) Uiso d . 1
C C1 0.77991(17) 0.38398(8) 0.51734(8) 0.01321(19) Uani d . 1
O O1 0.77403(18) 0.30426(6) 0.56186(7) 0.0240(2) Uani d . 1
C C2 0.77647(16) 0.49188(8) 0.56094(8) 0.01177(18) Uani d . 1
H H2 0.6892 0.5367 0.5237 0.014 Uiso calc R 1
O O2 0.79393(15) 0.38950(7) 0.42407(6) 0.01828(17) Uani d . 1
C C3 0.97621(16) 0.53788(8) 0.55674(8) 0.01389(19) Uani d . 1
H H3A 1.0611 0.4955 0.5964 0.017 Uiso calc R 1
H H3B 1.0226 0.5345 0.4909 0.017 Uiso calc R 1
C C4 0.98391(16) 0.64882(8) 0.59029(8) 0.01260(18) Uani d . 1
C C5 0.89806(17) 0.72820(8) 0.53906(8) 0.0151(2) Uani d . 1
H H5 0.8327 0.7121 0.4824 0.018 Uiso calc R 1
C C6 1.07879(18) 0.67465(8) 0.67320(8) 0.0156(2) Uani d . 1
H H6 1.1384 0.6217 0.7088 0.019 Uiso calc R 1
C C7 0.90651(17) 0.83047(8) 0.56958(9) 0.0149(2) Uani d . 1
H H7 0.8476 0.8835 0.5338 0.018 Uiso calc R 1
C C8 1.08802(19) 0.77652(8) 0.70499(8) 0.0164(2) Uani d . 1
H H8 1.1527 0.7926 0.7618 0.020 Uiso calc R 1
C C9 1.00179(16) 0.85473(8) 0.65288(8) 0.01301(18) Uani d . 1
O O9 1.01535(14) 0.95384(6) 0.68652(6) 0.01733(17) Uani d . 1
H H9 0.967(4) 1.0001(19) 0.6502(18) 0.049(7) Uiso d . 1
C C10 0.53053(17) 0.46497(8) 0.67793(8) 0.0144(2) Uani d . 1
O O10 0.40919(13) 0.45748(8) 0.61595(7) 0.02064(18) Uani d . 1
C C11 0.4846(2) 0.44935(11) 0.78070(9) 0.0221(2) Uani d . 1
H H11A 0.4006 0.5047 0.8021 0.027 Uiso calc R 1
H H11B 0.6008 0.4509 0.8179 0.027 Uiso calc R 1
H H11C 0.4225 0.3824 0.7891 0.027 Uiso calc R 1
C C12 0.8035(2) 0.29199(10) 0.37386(10) 0.0257(3) Uani d . 1
H H12A 0.8135 0.3052 0.3059 0.031 Uiso calc R 1
H H12B 0.6895 0.2517 0.3866 0.031 Uiso calc R 1
H H12C 0.9139 0.2531 0.3952 0.031 Uiso calc R 1
O O5 0.34119(15) 0.41298(7) 0.43062(7) 0.02093(19) Uani d . 1
H H5B 0.360(4) 0.4303(17) 0.4900(19) 0.048(7) Uiso d . 1
H H5A 0.330(4) 0.352(2) 0.4296(19) 0.049(7) Uiso d . 1

loop_
_atom_site_aniso_label
_atom_site_aniso_U_11
_atom_site_aniso_U_22
_atom_site_aniso_U_33
_atom_site_aniso_U_12
_atom_site_aniso_U_13
_atom_site_aniso_U_23
N1 0.0143(4) 0.0153(4) 0.0102(4) -0.0004(3) -0.0009(3) -0.0006(3)
C1 0.0150(4) 0.0122(4) 0.0125(4) 0.0004(4) -0.0014(4) -0.0008(3)
O1 0.0430(6) 0.0115(3) 0.0176(4) 0.0017(4) 0.0005(4) 0.0014(3)
C2 0.0140(4) 0.0106(4) 0.0107(4) 0.0002(3) -0.0003(4) -0.0002(3)
O2 0.0281(4) 0.0149(3) 0.0118(3) 0.0013(3) -0.0008(4) -0.0020(3)
C3 0.0139(4) 0.0125(4) 0.0152(4) 0.0000(4) 0.0010(4) -0.0014(3)
C4 0.0135(4) 0.0120(4) 0.0123(4) -0.0012(4) 0.0007(4) 0.0000(3)
C5 0.0171(5) 0.0144(4) 0.0139(5) -0.0003(4) -0.0043(4) -0.0012(4)
C6 0.0197(5) 0.0133(4) 0.0137(5) -0.0008(4) -0.0031(4) 0.0022(3)
C7 0.0168(5) 0.0136(4) 0.0144(5) 0.0008(4) -0.0032(4) 0.0000(4)
C8 0.0227(5) 0.0143(4) 0.0122(4) -0.0020(4) -0.0042(4) 0.0008(3)
C9 0.0146(4) 0.0124(4) 0.0121(4) -0.0016(4) 0.0002(4) -0.0006(3)
O9 0.0240(4) 0.0120(3) 0.0161(4) -0.0002(3) -0.0051(4) -0.0020(3)
C10 0.0154(5) 0.0138(4) 0.0141(4) 0.0001(4) 0.0014(4) -0.0027(4)
O10 0.0159(4) 0.0283(4) 0.0177(4) -0.0017(4) -0.0020(3) -0.0022(4)
C11 0.0210(5) 0.0321(6) 0.0133(5) -0.0034(5) 0.0039(5) -0.0021(5)
C12 0.0393(8) 0.0202(5) 0.0175(5) 0.0029(5) -0.0019(6) -0.0081(4)
O5 0.0320(5) 0.0137(4) 0.0171(4) -0.0025(3) 0.0009(4) -0.0002(3)

loop_
_atom_type_symbol
_atom_type_description
_atom_type_scat_dispersion_real
_atom_type_scat_dispersion_imag
_atom_type_scat_source
C C 0.0033 0.0016 'International Tables Vol C Tables 4.2.6.8 and 6.1.1.4'
H H 0.0000 0.0000 'International Tables Vol C Tables 4.2.6.8 and 6.1.1.4'
N N 0.0061 0.0033 'International Tables Vol C Tables 4.2.6.8 and 6.1.1.4'
O O 0.0106 0.0060 'International Tables Vol C Tables 4.2.6.8 and 6.1.1.4'

loop_
_geom_angle_atom_site_label_1
_geom_angle_atom_site_label_2
_geom_angle_atom_site_label_3
_geom_angle
_geom_angle_publ_flag
C10 N1 C2 120.80(10) ?
C10 N1 H1 118.0(10) ?
C2 N1 H1 120.0(10) ?
O1 C1 O2 124.60(10) ?
O1 C1 C2 124.70(10) ?
O2 C1 C2 110.80(10) ?
N1 C2 C1 110.40(10) y
N1 C2 C3 110.30(10) y
C1 C2 C3 108.80(10) y
N1 C2 H2 109.1 ?
C1 C2 H2 109.1 ?
C3 C2 H2 109.1 ?
C1 O2 C12 116.40(10) y
C4 C3 C2 112.80(10) ?
C4 C3 H3A 109.0 ?
C2 C3 H3A 109.0 ?
C4 C3 H3B 109.0 ?
C2 C3 H3B 109.0 ?
H3A C3 H3B 107.8 ?
C6 C4 C5 118.20(10) ?
C6 C4 C3 120.60(10) ?
C5 C4 C3 121.20(10) ?
C7 C5 C4 121.20(10) ?
C7 C5 H5 119.4 ?
C4 C5 H5 119.4 ?
C8 C6 C4 121.40(10) ?
C8 C6 H6 119.3 ?
C4 C6 H6 119.3 ?
C5 C7 C9 119.80(10) ?
C5 C7 H7 120.1 ?
C9 C7 H7 120.1 ?
C9 C8 C6 119.60(10) ?
C9 C8 H8 120.2 ?
C6 C8 H8 120.2 ?
O9 C9 C8 117.70(10) ?
O9 C9 C7 122.50(10) ?
C8 C9 C7 119.80(10) ?
C9 O9 H9 114(2) ?
O10 C10 N1 122.30(10) ?
O10 C10 C11 121.70(10) ?
N1 C10 C11 116.00(10) ?
C10 C11 H11A 109.5 ?
C10 C11 H11B 109.5 ?
H11A C11 H11B 109.5 ?
C10 C11 H11C 109.5 ?
H11A C11 H11C 109.5 ?
H11B C11 H11C 109.5 ?
O2 C12 H12A 109.5 ?
O2 C12 H12B 109.5 ?
H12A C12 H12B 109.5 ?
O2 C12 H12C 109.5 ?
H12A C12 H12C 109.5 ?
H12B C12 H12C 109.5 ?
H5A O5 H5B 107(2) ?

loop_
_geom_bond_atom_site_label_1
_geom_bond_atom_site_label_2
_geom_bond_distance
_geom_bond_publ_flag
N1 C10 1.349(2) y
N1 C2 1.449(2) y
N1 H1 0.88(2) ?
C1 O1 1.2090(10) y
C1 O2 1.3260(10) ?
C1 C2 1.5260(10) y
C2 C3 1.541(2) y
C2 H2 1.0000 ?
O2 C12 1.4490(10) y
C3 C4 1.513(2) ?
C3 H3A 0.9900 ?
C3 H3B 0.9900 ?
C4 C6 1.394(2) ?
C4 C5 1.398(2) ?
C5 C7 1.393(2) ?
C5 H5 0.9500 ?
C6 C8 1.394(2) ?
C6 H6 0.9500 ?
C7 C9 1.396(2) ?
C7 H7 0.9500 ?
C8 C9 1.394(2) ?
C8 H8 0.9500 ?
C9 O9 1.3710(10) ?
O9 H9 0.86(3) ?
C10 O10 1.234(2) y
C10 C11 1.504(2) ?
C11 H11A 0.9800 ?
C11 H11B 0.9800 ?
C11 H11C 0.9800 ?
C12 H12A 0.9800 ?
C12 H12B 0.9800 ?
C12 H12C 0.9800 ?
O5 H5B 0.88(3) ?
O5 H5A 0.79(3) ?

loop_
_geom_hbond_atom_site_label_D
_geom_hbond_atom_site_label_H
_geom_hbond_atom_site_label_A
_geom_hbond_site_symmetry_A
_geom_hbond_distance_DH
_geom_hbond_distance_HA
_geom_hbond_distance_DA
_geom_hbond_angle_DHA
_geom_hbond_publ_flag
O9 H9 O5 3_566 0.86(3) 1.83(3) 2.6930(10) 173(3) y
N1 H1 O9 4_746 0.88(2) 2.09(2) 2.9680(10) 174(2) y
O5 H5A O1 3_456 0.79(3) 2.07(3) 2.8530(10) 173(3) y
O5 H5B O10 . 0.88(3) 1.85(3) 2.7290(10) 176(2) y
C3 H3A O10 1_655 0.99 2.54 3.356(2) 140 y
C8 H8 O1 4_756 0.95 2.55 3.462(2) 160 y
C11 H11A O5 2_565 0.98 2.72 3.612(2) 151 ?
C12 H12C O10 3_556 0.98 2.73 3.317(2) 119 ?
C5 H5 Cg1 3_466 0.95 2.84 3.65(4) 144 y

loop_
_geom_torsion_atom_site_label_1
_geom_torsion_atom_site_label_2
_geom_torsion_atom_site_label_3
_geom_torsion_atom_site_label_4
_geom_torsion
_geom_torsion_publ_flag
C10 N1 C2 C1 -70.30(10) ?
C10 N1 C2 C3 169.40(10) ?
O1 C1 C2 N1 -16.5(2) y
O2 C1 C2 N1 164.80(10) y
O1 C1 C2 C3 104.70(10) y
O2 C1 C2 C3 -74.10(10) y
O1 C1 O2 C12 -0.3(2) ?
C2 C1 O2 C12 178.50(10) ?
N1 C2 C3 C4 -64.00(10) ?
C1 C2 C3 C4 174.80(10) ?
C2 C3 C4 C6 112.90(10) ?
C2 C3 C4 C5 -67.60(10) ?
C6 C4 C5 C7 0.0(2) ?
C3 C4 C5 C7 -179.50(10) ?
C5 C4 C6 C8 0.3(2) ?
C3 C4 C6 C8 179.70(10) ?
C4 C5 C7 C9 -0.2(2) ?
C4 C6 C8 C9 -0.4(2) ?
C6 C8 C9 O9 -179.60(10) ?
C6 C8 C9 C7 0.2(2) ?
C5 C7 C9 O9 179.90(10) ?
C5 C7 C9 C8 0.1(2) ?
C2 N1 C10 O10 -6.8(2) ?
C2 N1 C10 C11 172.90(10) ?

loop_
_cod_related_entry_id
_cod_related_entry_database
_cod_related_entry_code
1 ChemSpider 30654071
